data_2311177
loop_
_publ_author_name
'Akkurt, Mehmet'
'Celikesir, Sevim T\"urktekin'
'Ust\"unda\(g, G\"ok\,ce Cihan'
'Capan, G\"ultaze'
'B\"uy\"ukg\"ung\"or, Orhan'

_publ_section_title
;
 N'-(4-Ethyl-cyclo-hexyl-idene)-5-fluoro-3-phenyl-1H-indole-2-carbohydrazide.
;
_journal_coeditor_code SJ5346
_journal_issue 'Pt 8'
_journal_name_full 'Acta crystallographica. Section E, Structure reports online'
_journal_page_first o1331
_journal_paper_doi 10.1107/S1600536813020394
_journal_volume 69
_journal_year 2013
_chemical_formula_iupac 'C23 H24 F N3 O'
_chemical_formula_moiety 'C23 H24 F N3 O'
_chemical_formula_sum 'C23 H24 F N3 O'
_chemical_formula_weight 377.45
_chemical_name_systematic <i>N</i>'-(4-Ethylcyclohexylidene)-5-fluoro-3-phenyl-1<i>H</i>-indole-2-carbohydrazide
_space_group_IT_number 2
_space_group_name_Hall '-P 1'
_space_group_name_H-M_alt 'P -1'
_symmetry_cell_setting triclinic
_symmetry_space_group_name_Hall '-P 1'
_symmetry_space_group_name_H-M 'P -1'
_cell_angle_alpha 114.328(3)
_cell_angle_beta 95.642(3)
_cell_angle_gamma 110.434(3)
_cell_formula_units_Z 4
_cell_length_a 11.8121(5)
_cell_length_b 13.3802(5)
_cell_length_c 15.5693(6)
_cell_measurement_reflns_used 34554
_cell_measurement_temperature 296(2)
_cell_measurement_theta_max 27.32
_cell_measurement_theta_min 2.01
_cell_volume 2014.85(17)
_computing_cell_refinement 'X-AREA (Stoe & Cie, 2002)'
_computing_data_collection 'X-AREA (Stoe & Cie, 2002)'
_computing_data_reduction 'X-RED32 (Stoe & Cie, 2002)'
_computing_molecular_graphics 'ORTEP-3 for Windows (Farrugia, 2012)'
_computing_publication_material 'WinGX (Farrugia, 2012) and PLATON (Spek, 2009)'
_computing_structure_refinement 'SHELXL97 (Sheldrick, 2008)'
_computing_structure_solution 'SHELXS97 (Sheldrick, 2008)'
_diffrn_ambient_temperature 296(2)
_diffrn_detector_area_resol_mean 6.67
_diffrn_measured_fraction_theta_full 0.992
_diffrn_measured_fraction_theta_max 0.990
_diffrn_measurement_device '2-circle goniometer'
_diffrn_measurement_device_type 'Stoe IPDS 2'
_diffrn_measurement_method \w-scans
_diffrn_radiation_monochromator 'plane graphite'
_diffrn_radiation_type 'Mo K\a'
_diffrn_radiation_wavelength 0.71073
_diffrn_reflns_av_R_equivalents 0.1083
_diffrn_reflns_av_sigmaI/netI 0.0755
_diffrn_reflns_limit_h_max 14
_diffrn_reflns_limit_h_min -14
_diffrn_reflns_limit_k_max 16
_diffrn_reflns_limit_k_min -16
_diffrn_reflns_limit_l_max 19
_diffrn_reflns_limit_l_min -19
_diffrn_reflns_number 30678
_diffrn_reflns_reduction_process
;
;
_diffrn_reflns_theta_full 25.24
_diffrn_reflns_theta_max 26.50
_diffrn_reflns_theta_min 2.30
_exptl_absorpt_coefficient_mu 0.084
_exptl_absorpt_correction_T_max 0.969
_exptl_absorpt_correction_T_min 0.955
_exptl_absorpt_correction_type integration
_exptl_absorpt_process_details '(X-RED32; Stoe & Cie, 2002)'
_exptl_crystal_colour colourless
_exptl_crystal_density_diffrn 1.244
_exptl_crystal_density_method 'Not Measured'
_exptl_crystal_description prism
_exptl_crystal_F_000 800
_exptl_crystal_size_max 0.550
_exptl_crystal_size_mid 0.483
_exptl_crystal_size_min 0.370
_refine_diff_density_max 0.352
_refine_diff_density_min -0.192
_refine_ls_extinction_method none
_refine_ls_goodness_of_fit_ref 1.023
_refine_ls_hydrogen_treatment mixed
_refine_ls_matrix_type full
_refine_ls_number_parameters 528
_refine_ls_number_reflns 8272
_refine_ls_number_restraints 8
_refine_ls_restrained_S_all 1.027
_refine_ls_R_factor_all 0.0988
_refine_ls_R_factor_gt 0.0665
_refine_ls_shift/su_max 0.001
_refine_ls_shift/su_mean 0.000
_refine_ls_structure_factor_coef Fsqd
_refine_ls_weighting_details 'W=1/[\S^2^(FO^2^)+(0.0830P)^2^+0.3779P] WHERE P=(FO^2^+2FC^2^)/3'
_refine_ls_weighting_scheme calc
_refine_ls_wR_factor_gt 0.1607
_refine_ls_wR_factor_ref 0.1797
_reflns_number_gt 5564
_reflns_number_total 8272
_reflns_threshold_expression I>2\s(I)
_cod_data_source_file sj5346sup1.cif
_cod_data_source_block I
_cod_database_code 2311177

loop_
_symmetry_equiv_pos_site_id
_symmetry_equiv_pos_as_xyz
1 x,y,z
2 -x,-y,-z

loop_
_atom_site_aniso_label
_atom_site_aniso_U_11
_atom_site_aniso_U_22
_atom_site_aniso_U_33
_atom_site_aniso_U_12
_atom_site_aniso_U_13
_atom_site_aniso_U_23
F1 0.0663(10) 0.0881(12) 0.0889(11) 0.0211(9) 0.0103(8) 0.0211(9)
O1 0.0809(13) 0.0725(11) 0.0617(10) 0.0379(10) 0.0299(9) 0.0169(9)
N1 0.0721(14) 0.0673(13) 0.0537(11) 0.0388(12) 0.0331(10) 0.0267(10)
N2 0.0667(14) 0.0652(14) 0.0505(11) 0.0296(12) 0.0162(10) 0.0125(10)
N3 0.0718(15) 0.0743(14) 0.0499(10) 0.0305(12) 0.0137(10) 0.0194(10)
C1 0.0628(15) 0.0659(15) 0.0558(12) 0.0330(13) 0.0259(11) 0.0323(11)
C2 0.0692(18) 0.092(2) 0.0718(16) 0.0448(16) 0.0382(14) 0.0425(15)
C3 0.0604(17) 0.089(2) 0.0780(17) 0.0322(16) 0.0249(14) 0.0426(16)
C4 0.0621(17) 0.0685(16) 0.0665(15) 0.0248(14) 0.0164(12) 0.0279(13)
C5 0.0657(16) 0.0654(15) 0.0575(13) 0.0318(13) 0.0246(11) 0.0264(12)
C6 0.0584(14) 0.0615(14) 0.0534(12) 0.0316(12) 0.0239(10) 0.0302(11)
C7 0.0598(14) 0.0562(13) 0.0493(11) 0.0292(12) 0.0238(10) 0.0271(10)
C8 0.0539(13) 0.0541(13) 0.0461(10) 0.0241(11) 0.0194(9) 0.0203(9)
C9 0.089(2) 0.0674(16) 0.0799(16) 0.0468(16) 0.0427(15) 0.0405(14)
C10 0.091(2) 0.0739(19) 0.100(2) 0.0515(18) 0.0443(18) 0.0340(17)
C11 0.084(2) 0.101(2) 0.087(2) 0.050(2) 0.0496(17) 0.0290(18)
C12 0.099(2) 0.128(3) 0.093(2) 0.059(2) 0.0607(19) 0.068(2)
C13 0.0769(18) 0.0859(19) 0.0782(16) 0.0440(16) 0.0393(14) 0.0506(15)
C14 0.0636(15) 0.0586(13) 0.0517(11) 0.0326(12) 0.0276(10) 0.0273(10)
C15 0.0711(16) 0.0626(14) 0.0490(11) 0.0346(13) 0.0290(11) 0.0277(11)
C16 0.0723(18) 0.0768(17) 0.0557(13) 0.0328(15) 0.0174(12) 0.0290(12)
C17 0.079(2) 0.089(2) 0.0744(17) 0.0402(18) 0.0249(15) 0.0286(16)
C18 0.107(3) 0.155(4) 0.082(2) 0.077(3) 0.041(2) 0.059(2)
C19 0.080(2) 0.133(3) 0.129(3) 0.049(2) 0.037(2) 0.094(3)
C20 0.077(2) 0.105(3) 0.113(3) 0.036(2) 0.0085(19) 0.053(2)
C21 0.071(2) 0.104(2) 0.0746(18) 0.0330(18) 0.0043(15) 0.0319(17)
C22A 0.110(4) 0.102(4) 0.141(4) 0.048(3) 0.050(3) 0.074(4)
C23A 0.134(5) 0.165(6) 0.138(5) 0.078(5) 0.078(4) 0.103(4)
C23B 0.134(5) 0.165(6) 0.138(5) 0.078(5) 0.078(4) 0.103(4)
C22B 0.110(4) 0.102(4) 0.141(4) 0.048(3) 0.050(3) 0.074(4)
F2 0.1159(17) 0.0648(11) 0.170(2) 0.0284(12) 0.0460(15) 0.0509(12)
O2 0.0988(14) 0.0617(10) 0.0562(9) 0.0350(10) 0.0394(9) 0.0219(8)
N4 0.0674(13) 0.0624(13) 0.0530(10) 0.0330(11) 0.0272(9) 0.0285(10)
N5 0.0665(13) 0.0514(12) 0.0492(10) 0.0246(11) 0.0224(9) 0.0203(9)
N6 0.0610(12) 0.0545(11) 0.0594(11) 0.0257(10) 0.0260(9) 0.0255(9)
C24 0.0588(14) 0.0657(15) 0.0608(13) 0.0304(13) 0.0192(11) 0.0352(12)
C25 0.0691(17) 0.087(2) 0.0766(16) 0.0347(16) 0.0277(13) 0.0516(15)
C26 0.0702(19) 0.081(2) 0.107(2) 0.0257(17) 0.0264(16) 0.0609(18)
C27 0.0718(19) 0.0621(17) 0.113(2) 0.0248(15) 0.0224(17) 0.0439(17)
C28 0.0696(17) 0.0651(16) 0.0833(17) 0.0340(15) 0.0228(14) 0.0316(14)
C29 0.0574(14) 0.0590(14) 0.0613(13) 0.0304(12) 0.0184(11) 0.0300(11)
C30 0.0543(13) 0.0567(13) 0.0512(11) 0.0288(11) 0.0167(10) 0.0244(10)
C31 0.0575(14) 0.0513(12) 0.0472(11) 0.0281(11) 0.0171(10) 0.0176(9)
C32 0.0635(17) 0.091(2) 0.0556(13) 0.0333(15) 0.0156(12) 0.0278(13)
C33 0.096(2) 0.099(2) 0.0509(13) 0.0426(19) 0.0214(14) 0.0296(14)
C34 0.099(2) 0.0750(18) 0.0646(16) 0.0385(17) 0.0440(16) 0.0260(14)
C35 0.0663(18) 0.108(2) 0.0825(19) 0.0433(18) 0.0366(15) 0.0345(17)
C36 0.0630(16) 0.101(2) 0.0584(14) 0.0444(16) 0.0183(12) 0.0284(14)
C37 0.0587(14) 0.0600(13) 0.0476(11) 0.0311(12) 0.0219(10) 0.0284(10)
C38 0.0591(14) 0.0622(14) 0.0477(11) 0.0351(12) 0.0238(10) 0.0261(10)
C39 0.0583(14) 0.0600(14) 0.0642(13) 0.0306(12) 0.0244(11) 0.0315(11)
C40 0.0717(18) 0.0780(18) 0.0615(14) 0.0174(15) 0.0172(13) 0.0375(14)
C41 0.090(2) 0.0697(17) 0.0641(15) 0.0232(16) 0.0301(14) 0.0285(13)
C42 0.0787(19) 0.0749(18) 0.0763(17) 0.0306(15) 0.0328(14) 0.0414(14)
C43 0.0750(19) 0.0592(15) 0.0782(17) 0.0153(14) 0.0270(14) 0.0317(13)
C44 0.089(2) 0.0598(16) 0.0830(18) 0.0299(15) 0.0360(15) 0.0340(14)
C45 0.095(2) 0.088(2) 0.091(2) 0.0340(19) 0.0387(18) 0.0478(18)
C46 0.127(3) 0.143(3) 0.094(2) 0.058(3) 0.057(2) 0.069(2)

loop_
_atom_site_type_symbol
_atom_site_label
_atom_site_fract_x
_atom_site_fract_y
_atom_site_fract_z
_atom_site_U_iso_or_equiv
_atom_site_thermal_displace_type
_atom_site_calc_flag
_atom_site_refinement_flags
_atom_site_occupancy
_atom_site_disorder_assembly
_atom_site_disorder_group
F F1 0.05143(16) -0.22445(17) 0.21734(13) 0.0940(6) Uani d . 1.000 . .
O O1 0.59795(19) 0.40150(17) 0.65907(12) 0.0752(7) Uani d . 1.000 . .
N N1 0.3715(2) 0.2028(2) 0.53565(15) 0.0612(7) Uani d . 1.000 . .
N N2 0.7073(2) 0.3010(2) 0.58120(15) 0.0662(8) Uani d . 1.000 . .
N N3 0.8220(2) 0.3863(2) 0.65017(14) 0.0699(8) Uani d . 1.000 . .
C C1 0.2761(2) 0.0988(2) 0.46077(16) 0.0578(8) Uani d . 1.000 . .
C C2 0.1458(3) 0.0503(3) 0.4466(2) 0.0717(10) Uani d . 1.000 . .
C C3 0.0724(3) -0.0574(3) 0.3636(2) 0.0743(10) Uani d . 1.000 . .
C C4 0.1284(3) -0.1150(3) 0.29687(19) 0.0686(9) Uani d . 1.000 . .
C C5 0.2541(2) -0.0691(2) 0.30711(17) 0.0623(8) Uani d . 1.000 . .
C C6 0.3310(2) 0.0409(2) 0.39164(16) 0.0542(8) Uani d . 1.000 . .
C C7 0.4643(2) 0.1138(2) 0.42771(15) 0.0524(7) Uani d . 1.000 . .
C C8 0.5555(2) 0.0856(2) 0.37421(15) 0.0521(7) Uani d . 1.000 . .
C C9 0.5933(3) -0.0018(2) 0.3731(2) 0.0710(10) Uani d . 1.000 . .
C C10 0.6731(3) -0.0321(3) 0.3197(2) 0.0847(11) Uani d . 1.000 . .
C C11 0.7165(3) 0.0241(3) 0.2664(2) 0.0914(12) Uani d . 1.000 . .
C C12 0.6810(3) 0.1118(4) 0.2665(2) 0.0949(14) Uani d . 1.000 . .
C C13 0.6016(3) 0.1429(3) 0.3202(2) 0.0717(10) Uani d . 1.000 . .
C C14 0.4853(2) 0.2117(2) 0.51692(16) 0.0547(8) Uani d . 1.000 . .
C C15 0.6011(2) 0.3143(2) 0.59215(16) 0.0577(8) Uani d . 1.000 . .
C C16 0.9194(3) 0.3713(3) 0.63047(18) 0.0691(9) Uani d . 1.000 . .
C C17 0.9279(3) 0.2770(3) 0.5408(2) 0.0833(11) Uani d . 1.000 . .
C C18 1.0327(4) 0.3371(4) 0.5030(3) 0.1061(18) Uani d . 1.000 . .
C C19 1.1560(3) 0.4280(4) 0.5781(3) 0.1004(16) Uani d D 1.000 . .
C C20 1.1385(3) 0.5181(4) 0.6656(3) 0.1005(16) Uani d . 1.000 . .
C C21 1.0427(3) 0.4600(3) 0.7075(2) 0.0902(11) Uani d . 1.000 . .
C C22A 1.2593(5) 0.4974(5) 0.5436(4) 0.110(2) Uani d DP 0.817(6) B 1
C C23A 1.3041(6) 0.4198(6) 0.4711(5) 0.126(3) Uani d DP 0.817(6) B 1
C C23B 1.366(2) 0.508(2) 0.537(2) 0.126(3) Uani d DP 0.183(6) B 2
C C22B 1.2352(13) 0.4138(18) 0.5038(15) 0.110(2) Uani d DP 0.183(6) B 2
F F2 0.6710(2) 1.04361(17) 0.94884(19) 0.1217(9) Uani d . 1.000 . .
O O2 0.31889(19) 0.31546(16) 0.71583(12) 0.0730(6) Uani d . 1.000 . .
N N4 0.4818(2) 0.5522(2) 0.76600(14) 0.0581(7) Uani d . 1.000 . .
N N5 0.2973(2) 0.37572(19) 0.86894(15) 0.0569(7) Uani d . 1.000 . .
N N6 0.21921(19) 0.26057(17) 0.85033(14) 0.0580(7) Uani d . 1.000 . .
C C24 0.5392(2) 0.6749(2) 0.80253(17) 0.0586(8) Uani d . 1.000 . .
C C25 0.6219(3) 0.7449(3) 0.7690(2) 0.0719(10) Uani d . 1.000 . .
C C26 0.6642(3) 0.8682(3) 0.8203(2) 0.0820(11) Uani d . 1.000 . .
C C27 0.6270(3) 0.9203(3) 0.9024(3) 0.0831(11) Uani d . 1.000 . .
C C28 0.5475(3) 0.8556(3) 0.9381(2) 0.0725(10) Uani d . 1.000 . .
C C29 0.5031(2) 0.7290(2) 0.88695(17) 0.0569(8) Uani d . 1.000 . .
C C30 0.4220(2) 0.6328(2) 0.90166(15) 0.0529(7) Uani d . 1.000 . .
C C31 0.3655(2) 0.6474(2) 0.98483(15) 0.0526(7) Uani d . 1.000 . .
C C32 0.4393(3) 0.6817(3) 1.07581(18) 0.0729(10) Uani d . 1.000 . .
C C33 0.3872(3) 0.6855(3) 1.15265(19) 0.0841(10) Uani d . 1.000 . .
C C34 0.2624(3) 0.6584(3) 1.1401(2) 0.0803(10) Uani d . 1.000 . .
C C35 0.1891(3) 0.6286(3) 1.0519(2) 0.0867(11) Uani d . 1.000 . .
C C36 0.2405(3) 0.6232(3) 0.97499(19) 0.0749(10) Uani d . 1.000 . .
C C37 0.4113(2) 0.5258(2) 0.82567(15) 0.0521(7) Uani d . 1.000 . .
C C38 0.3391(2) 0.3971(2) 0.79784(15) 0.0528(8) Uani d . 1.000 . .
C C39 0.1917(2) 0.2488(2) 0.92415(17) 0.0579(8) Uani d . 1.000 . .
C C40 0.2397(3) 0.3436(3) 1.03009(18) 0.0736(10) Uani d . 1.000 . .
C C41 0.1395(3) 0.3362(3) 1.0833(2) 0.0788(10) Uani d . 1.000 . .
C C42 0.0615(3) 0.2083(3) 1.0657(2) 0.0745(10) Uani d . 1.000 . .
C C43 0.0033(3) 0.1244(3) 0.9559(2) 0.0751(10) Uani d . 1.000 . .
C C44 0.1045(3) 0.1235(2) 0.9033(2) 0.0770(10) Uani d . 1.000 . .
C C45 -0.0340(3) 0.2019(3) 1.1234(2) 0.0901(12) Uani d . 1.000 . .
C C46 0.0227(4) 0.2544(4) 1.2315(3) 0.1145(16) Uani d . 1.000 . .
H H2 0.11020 0.08990 0.49220 0.0860 Uiso c RU 1.000 . .
H H1N 0.362(2) 0.246(2) 0.5898(19) 0.062(7) Uiso d . 1.000 . .
H H5 0.28770 -0.10920 0.26000 0.0750 Uiso c RU 1.000 . .
H H9 0.56410 -0.04090 0.40930 0.0850 Uiso c RU 1.000 . .
H H10 0.69740 -0.09100 0.32000 0.1020 Uiso c RU 1.000 . .
H H11 0.77020 0.00340 0.22990 0.1090 Uiso c RU 1.000 . .
H H12 0.71090 0.15030 0.23000 0.1130 Uiso c RU 1.000 . .
H H2N 0.693(2) 0.237(3) 0.534(2) 0.072(8) Uiso d . 1.000 . .
H H3 -0.01470 -0.09200 0.35160 0.0890 Uiso c RU 1.000 . .
H H17B 0.94590 0.21980 0.55600 0.1000 Uiso c RU 1.000 . .
H H18A 1.04670 0.27370 0.45240 0.1270 Uiso c RU 1.000 . .
H H18B 1.00290 0.37680 0.47230 0.1270 Uiso c RU 1.000 . .
H H19 1.18950 0.38310 0.60100 0.1200 Uiso c RU 1.000 A 1
H H20A 1.11240 0.56930 0.64710 0.1200 Uiso c RU 1.000 . .
H H20B 1.21860 0.56970 0.71610 0.1200 Uiso c RU 1.000 . .
H H21A 1.07410 0.41830 0.73490 0.1080 Uiso c RU 1.000 . .
H H21B 1.03000 0.52250 0.76020 0.1080 Uiso c RU 1.000 . .
H H22A 1.22650 0.53750 0.51510 0.1310 Uiso c RUP 0.817(6) B 1
H H22B 1.33040 0.55990 0.60040 0.1310 Uiso c RUP 0.817(6) B 1
H H23A 1.36860 0.46880 0.45370 0.1900 Uiso c RUP 0.817(6) B 1
H H23B 1.23510 0.35960 0.41340 0.1900 Uiso c RUP 0.817(6) B 1
H H23C 1.33770 0.38050 0.49880 0.1900 Uiso c RUP 0.817(6) B 1
H H13 0.57860 0.20270 0.32020 0.0860 Uiso c RU 1.000 . .
H H17A 0.84800 0.23270 0.49020 0.1000 Uiso c RU 1.000 . .
H H22C 1.23840 0.33610 0.48320 0.1310 Uiso c RUP 0.183(6) B 2
H H22D 1.19020 0.41020 0.44620 0.1310 Uiso c RUP 0.183(6) B 2
H H23D 1.39350 0.50710 0.48030 0.1900 Uiso c RUP 0.183(6) B 2
H H23E 1.42060 0.49200 0.57380 0.1900 Uiso c RUP 0.183(6) B 2
H H23F 1.36940 0.58660 0.57710 0.1900 Uiso c RUP 0.183(6) B 2
H H4N 0.498(2) 0.498(2) 0.7245(19) 0.065(7) Uiso d . 1.000 . .
H H5N 0.314(2) 0.436(2) 0.9156(14) 0.051(7) Uiso d . 1.000 . .
H H25 0.64700 0.70880 0.71390 0.0860 Uiso c RU 1.000 . .
H H26 0.71830 0.91740 0.79960 0.0990 Uiso c RU 1.000 . .
H H28 0.52420 0.89380 0.99360 0.0870 Uiso c RU 1.000 . .
H H32 0.52510 0.70250 1.08560 0.0870 Uiso c RU 1.000 . .
H H33 0.43770 0.70670 1.21280 0.1010 Uiso c RU 1.000 . .
H H34 0.22720 0.66000 1.19130 0.0960 Uiso c RU 1.000 . .
H H35 0.10430 0.61190 1.04360 0.1040 Uiso c RU 1.000 . .
H H36 0.18950 0.60290 0.91540 0.0900 Uiso c RU 1.000 . .
H H40A 0.27480 0.42330 1.03430 0.0880 Uiso c RU 1.000 . .
H H40B 0.30720 0.33500 1.06280 0.0880 Uiso c RU 1.000 . .
H H41A 0.08380 0.36550 1.06210 0.0940 Uiso c RU 1.000 . .
H H41B 0.17940 0.38920 1.15330 0.0940 Uiso c RU 1.000 . .
H H42 0.12010 0.18130 1.08810 0.0890 Uiso c RU 1.000 . .
H H43A -0.04730 0.04260 0.94380 0.0900 Uiso c RU 1.000 . .
H H43B -0.05160 0.15130 0.93010 0.0900 Uiso c RU 1.000 . .
H H44A 0.15310 0.08770 0.92370 0.0920 Uiso c RU 1.000 . .
H H44B 0.06490 0.07330 0.83300 0.0920 Uiso c RU 1.000 . .
H H45A -0.08110 0.24500 1.11400 0.1080 Uiso c RU 1.000 . .
H H45B -0.09300 0.11760 1.09730 0.1080 Uiso c RU 1.000 . .
H H46A 0.08040 0.33820 1.25830 0.1370 Uiso c RU 1.000 . .
H H46B 0.06690 0.21030 1.24170 0.1370 Uiso c RU 1.000 . .
H H46C -0.04290 0.24820 1.26350 0.1370 Uiso c RU 1.000 . .

loop_
_atom_type_symbol
_atom_type_description
_atom_type_scat_dispersion_real
_atom_type_scat_dispersion_imag
_atom_type_scat_source
C C 0.0033 0.0016 ' International Tables Vol C Tables 4.2.6.8 and 6.1.1.4'
H H 0.0000 0.0000 ' International Tables Vol C Tables 4.2.6.8 and 6.1.1.4'
F F 0.0171 0.0103 ' International Tables Vol C Tables 4.2.6.8 and 6.1.1.4'
N N 0.0061 0.0033 ' International Tables Vol C Tables 4.2.6.8 and 6.1.1.4'
O O 0.0106 0.0060 ' International Tables Vol C Tables 4.2.6.8 and 6.1.1.4'

loop_
_exptl_crystal_face_index_h
_exptl_crystal_face_index_k
_exptl_crystal_face_index_l
_exptl_crystal_face_perp_dist
1 0 0 0.1590
-1 0 0 0.2160
2 -6 -3 0.2510
-3 5 0 0.2770
1 6 -7 0.2770
-3 7 -4 0.2660
0 -1 2 0.2170
1 0 -6 0.3480
-3 5 2 0.2660
1 -8 3 0.2810
-2 3 -3 0.2570
-2 3 -6 0.3210
1 0 4 0.2980
0 1 -5 0.3320
-1 -5 0 0.2750
-3 1 9 0.2950
3 -5 2 0.3390

loop_
_geom_angle_atom_site_label_1
_geom_angle_atom_site_label_2
_geom_angle_atom_site_label_3
_geom_angle
_geom_angle_publ_flag
C1 N1 C14 109.5(2) no
N3 N2 C15 120.6(2) no
N2 N3 C16 116.5(2) no
C14 N1 H1N 125.6(18) no
C1 N1 H1N 123.8(18) no
N3 N2 H2N 128(2) no
C15 N2 H2N 112(2) no
C24 N4 C37 109.2(2) no
N6 N5 C38 121.6(2) no
N5 N6 C39 116.6(2) no
C37 N4 H4N 120(2) no
C24 N4 H4N 129.1(19) no
C38 N5 H5N 110.6(19) no
N6 N5 H5N 127.1(19) no
N1 C1 C6 107.5(2) no
N1 C1 C2 130.8(2) no
C2 C1 C6 121.7(2) no
C1 C2 C3 117.8(3) no
C2 C3 C4 119.8(3) no
F1 C4 C3 117.4(3) no
C3 C4 C5 123.9(3) no
F1 C4 C5 118.7(3) no
C4 C5 C6 117.2(2) no
C1 C6 C5 119.5(2) no
C5 C6 C7 132.9(2) no
C1 C6 C7 107.6(2) no
C8 C7 C14 129.5(2) no
C6 C7 C14 106.3(2) no
C6 C7 C8 124.2(2) no
C7 C8 C9 121.4(2) no
C7 C8 C13 120.6(3) no
C9 C8 C13 117.9(3) no
C8 C9 C10 121.4(3) no
C9 C10 C11 119.9(4) no
C10 C11 C12 119.9(3) no
C11 C12 C13 120.4(4) no
C8 C13 C12 120.4(4) no
N1 C14 C15 117.9(2) no
N1 C14 C7 109.2(2) no
C7 C14 C15 132.8(2) no
O1 C15 C14 121.7(2) no
N2 C15 C14 114.3(2) no
O1 C15 N2 124.0(2) no
N3 C16 C17 128.9(3) no
C17 C16 C21 114.7(3) no
N3 C16 C21 116.4(3) no
C16 C17 C18 110.0(3) no
C17 C18 C19 116.1(3) no
C18 C19 C22A 117.0(4) no
C18 C19 C22B 95.2(8) no
C18 C19 C20 111.0(4) no
C20 C19 C22A 108.7(4) no
C20 C19 C22B 144.0(10) no
C19 C20 C21 113.2(4) no
C16 C21 C20 111.3(3) no
C19 C22A C23A 114.0(6) no
C19 C22B C23B 117.7(17) no
C1 C2 H2 121.00 no
C3 C2 H2 121.00 no
C2 C3 H3 120.00 no
C4 C3 H3 120.00 no
C6 C5 H5 121.00 no
C4 C5 H5 121.00 no
C10 C9 H9 119.00 no
C8 C9 H9 119.00 no
C9 C10 H10 120.00 no
C11 C10 H10 120.00 no
C10 C11 H11 120.00 no
C12 C11 H11 120.00 no
C13 C12 H12 120.00 no
C11 C12 H12 120.00 no
C12 C13 H13 120.00 no
C8 C13 H13 120.00 no
C18 C17 H17B 110.00 no
C16 C17 H17A 110.00 no
C16 C17 H17B 110.00 no
C18 C17 H17A 110.00 no
H17A C17 H17B 108.00 no
C17 C18 H18A 108.00 no
C17 C18 H18B 108.00 no
C19 C18 H18A 108.00 no
C19 C18 H18B 108.00 no
H18A C18 H18B 107.00 no
C18 C19 H19 106.00 no
C22B C19 H19 88.00 no
C20 C19 H19 107.00 no
C22A C19 H19 107.00 no
H20A C20 H20B 108.00 no
C19 C20 H20A 109.00 no
C21 C20 H20B 109.00 no
C19 C20 H20B 109.00 no
C21 C20 H20A 109.00 no
H21A C21 H21B 108.00 no
C16 C21 H21B 109.00 no
C20 C21 H21A 109.00 no
C20 C21 H21B 109.00 no
C16 C21 H21A 109.00 no
C19 C22A H22A 109.00 no
C19 C22A H22B 109.00 no
H22A C22A H22B 108.00 no
C23A C22A H22B 109.00 no
C23A C22A H22A 109.00 no
C19 C22B H22C 108.00 no
C19 C22B H22D 108.00 no
C23B C22B H22D 108.00 no
H22C C22B H22D 107.00 no
C23B C22B H22C 108.00 no
H23B C23A H23C 110.00 no
C22A C23A H23B 109.00 no
H23A C23A H23B 109.00 no
H23A C23A H23C 109.00 no
C22A C23A H23C 110.00 no
C22A C23A H23A 109.00 no
C22B C23B H23F 110.00 no
C22B C23B H23E 110.00 no
H23D C23B H23F 109.00 no
H23E C23B H23F 110.00 no
H23D C23B H23E 109.00 no
C22B C23B H23D 109.00 no
N4 C24 C25 130.3(2) no
N4 C24 C29 108.2(2) no
C25 C24 C29 121.6(3) no
C24 C25 C26 117.5(3) no
C25 C26 C27 120.5(4) no
F2 C27 C28 118.8(3) no
C26 C27 C28 123.9(4) no
F2 C27 C26 117.3(4) no
C27 C28 C29 116.7(3) no
C28 C29 C30 133.1(2) no
C24 C29 C28 119.8(3) no
C24 C29 C30 107.1(2) no
C31 C30 C37 127.6(2) no
C29 C30 C37 106.3(2) no
C29 C30 C31 126.1(2) no
C30 C31 C36 123.0(2) no
C32 C31 C36 117.6(3) no
C30 C31 C32 119.4(2) no
C31 C32 C33 121.0(3) no
C32 C33 C34 120.1(3) no
C33 C34 C35 119.7(3) no
C34 C35 C36 120.3(3) no
C31 C36 C35 121.3(3) no
N4 C37 C30 109.3(2) no
N4 C37 C38 117.9(2) no
C30 C37 C38 132.8(2) no
N5 C38 C37 115.6(2) no
O2 C38 N5 122.5(3) no
O2 C38 C37 122.0(2) no
N6 C39 C44 116.5(2) no
C40 C39 C44 115.4(2) no
N6 C39 C40 128.1(3) no
C39 C40 C41 113.3(3) no
C40 C41 C42 113.4(3) no
C41 C42 C43 108.8(3) no
C41 C42 C45 113.4(3) no
C43 C42 C45 113.1(3) no
C42 C43 C44 110.8(3) no
C39 C44 C43 112.3(3) no
C42 C45 C46 114.0(3) no
C24 C25 H25 121.00 no
C26 C25 H25 121.00 no
C25 C26 H26 120.00 no
C27 C26 H26 120.00 no
C27 C28 H28 122.00 no
C29 C28 H28 122.00 no
C31 C32 H32 119.00 no
C33 C32 H32 119.00 no
C32 C33 H33 120.00 no
C34 C33 H33 120.00 no
C33 C34 H34 120.00 no
C35 C34 H34 120.00 no
C34 C35 H35 120.00 no
C36 C35 H35 120.00 no
C31 C36 H36 119.00 no
C35 C36 H36 119.00 no
C39 C40 H40A 109.00 no
C39 C40 H40B 109.00 no
C41 C40 H40A 109.00 no
C41 C40 H40B 109.00 no
H40A C40 H40B 108.00 no
C40 C41 H41A 109.00 no
C40 C41 H41B 109.00 no
C42 C41 H41A 109.00 no
C42 C41 H41B 109.00 no
H41A C41 H41B 108.00 no
C41 C42 H42 107.00 no
C43 C42 H42 107.00 no
C45 C42 H42 107.00 no
C42 C43 H43A 110.00 no
C42 C43 H43B 110.00 no
C44 C43 H43A 109.00 no
C44 C43 H43B 109.00 no
H43A C43 H43B 108.00 no
C39 C44 H44A 109.00 no
C39 C44 H44B 109.00 no
C43 C44 H44A 109.00 no
C43 C44 H44B 109.00 no
H44A C44 H44B 108.00 no
C42 C45 H45A 109.00 no
C42 C45 H45B 109.00 no
C46 C45 H45A 109.00 no
C46 C45 H45B 109.00 no
H45A C45 H45B 108.00 no
C45 C46 H46A 109.00 no
C45 C46 H46B 109.00 no
C45 C46 H46C 109.00 no
H46A C46 H46B 109.00 no
H46A C46 H46C 110.00 no
H46B C46 H46C 110.00 no

loop_
_geom_bond_atom_site_label_1
_geom_bond_atom_site_label_2
_geom_bond_distance
_geom_bond_publ_flag
F1 C4 1.364(4) no
F2 C27 1.364(5) no
O1 C15 1.218(3) no
O2 C38 1.220(3) no
N1 C1 1.370(3) no
N1 C14 1.378(4) no
N2 C15 1.344(4) no
N2 N3 1.384(3) no
N3 C16 1.280(5) no
N1 H1N 0.85(3) no
N2 H2N 0.81(3) no
N4 C37 1.378(3) no
N4 C24 1.362(4) no
N5 C38 1.349(3) no
N5 N6 1.377(4) no
N6 C39 1.280(3) no
N4 H4N 0.85(3) no
N5 H5N 0.77(2) no
C1 C2 1.399(5) no
C1 C6 1.407(3) no
C2 C3 1.368(5) no
C3 C4 1.394(5) no
C4 C5 1.358(5) no
C5 C6 1.400(3) no
C6 C7 1.431(4) no
C7 C14 1.383(3) no
C7 C8 1.483(3) no
C8 C13 1.386(4) no
C8 C9 1.384(4) no
C9 C10 1.374(5) no
C10 C11 1.359(5) no
C11 C12 1.377(6) no
C12 C13 1.375(5) no
C14 C15 1.475(3) no
C16 C21 1.498(5) no
C16 C17 1.489(4) no
C17 C18 1.537(6) no
C18 C19 1.491(6) no
C19 C22A 1.545(8) no
C19 C20 1.493(6) no
C19 C22B 1.55(2) no
C20 C21 1.503(6) no
C22A C23A 1.472(10) no
C22B C23B 1.48(3) no
C2 H2 0.9300 no
C3 H3 0.9300 no
C5 H5 0.9300 no
C9 H9 0.9300 no
C10 H10 0.9300 no
C11 H11 0.9300 no
C12 H12 0.9300 no
C13 H13 0.9300 no
C17 H17B 0.9700 no
C17 H17A 0.9700 no
C18 H18A 0.9700 no
C18 H18B 0.9700 no
C19 H19 0.9800 no
C20 H20B 0.9700 no
C20 H20A 0.9700 no
C21 H21B 0.9700 no
C21 H21A 0.9700 no
C22A H22B 0.9700 no
C22A H22A 0.9700 no
C22B H22D 0.9700 no
C22B H22C 0.9700 no
C23A H23A 0.9600 no
C23A H23C 0.9600 no
C23A H23B 0.9600 no
C23B H23E 0.9600 no
C23B H23D 0.9700 no
C23B H23F 0.9600 no
C24 C29 1.405(3) no
C24 C25 1.403(5) no
C25 C26 1.367(5) no
C26 C27 1.380(5) no
C27 C28 1.368(6) no
C28 C29 1.402(5) no
C29 C30 1.433(4) no
C30 C37 1.384(3) no
C30 C31 1.488(3) no
C31 C36 1.375(5) no
C31 C32 1.385(4) no
C32 C33 1.389(4) no
C33 C34 1.362(5) no
C34 C35 1.367(4) no
C35 C36 1.382(5) no
C37 C38 1.472(4) no
C39 C40 1.497(4) no
C39 C44 1.502(4) no
C40 C41 1.509(5) no
C41 C42 1.522(6) no
C42 C43 1.518(4) no
C42 C45 1.511(5) no
C43 C44 1.515(5) no
C45 C46 1.500(5) no
C25 H25 0.9300 no
C26 H26 0.9300 no
C28 H28 0.9300 no
C32 H32 0.9300 no
C33 H33 0.9300 no
C34 H34 0.9300 no
C35 H35 0.9300 no
C36 H36 0.9300 no
C40 H40A 0.9700 no
C40 H40B 0.9700 no
C41 H41A 0.9700 no
C41 H41B 0.9700 no
C42 H42 0.9800 no
C43 H43A 0.9700 no
C43 H43B 0.9700 no
C44 H44A 0.9700 no
C44 H44B 0.9700 no
C45 H45A 0.9700 no
C45 H45B 0.9700 no
C46 H46A 0.9600 no
C46 H46B 0.9600 no
C46 H46C 0.9600 no

loop_
_geom_hbond_atom_site_label_D
_geom_hbond_atom_site_label_H
_geom_hbond_atom_site_label_A
_geom_hbond_site_symmetry_A
_geom_hbond_distance_DH
_geom_hbond_distance_HA
_geom_hbond_distance_DA
_geom_hbond_angle_DHA
_geom_hbond_publ_flag
N1 H1N O2 . 0.85(3) 2.00(3) 2.836(3) 168(3) yes
N4 H4N O1 . 0.85(3) 2.08(3) 2.887(3) 160(2) yes
C17 H17A N2 . 0.97 2.46 2.834(5) 102. no
C40 H40A N5 . 0.97 2.45 2.822(4) 102. no
C9 H9 Cg1 2_656 0.93 2.81 3.636(3) 149 yes
C17 H17A Cg3 1_555 0.97 2.87 3.820(3) 165 yes
C40 H40A Cg7 1_555 0.97 2.79 3.727(4) 163 yes
C40 H40B Cg5 2_667 0.97 2.65 3.595(4) 163 yes

loop_
_geom_torsion_atom_site_label_1
_geom_torsion_atom_site_label_2
_geom_torsion_atom_site_label_3
_geom_torsion_atom_site_label_4
_geom_torsion
_geom_torsion_publ_flag
C1 N1 C14 C15 -176.4(2) no
C14 N1 C1 C2 179.8(3) no
C14 N1 C1 C6 -0.9(3) no
C1 N1 C14 C7 1.3(3) no
C15 N2 N3 C16 -175.1(3) no
N3 N2 C15 O1 2.9(4) no
N3 N2 C15 C14 -175.6(2) no
N2 N3 C16 C21 -177.0(3) no
N2 N3 C16 C17 3.0(5) no
C37 N4 C24 C29 -1.0(3) no
C24 N4 C37 C38 178.8(2) no
C37 N4 C24 C25 178.4(3) no
C24 N4 C37 C30 0.6(3) no
C38 N5 N6 C39 175.5(3) no
N6 N5 C38 O2 -6.1(4) no
N6 N5 C38 C37 174.1(2) no
N5 N6 C39 C44 178.9(2) no
N5 N6 C39 C40 -3.8(4) no
N1 C1 C2 C3 -179.6(3) no
N1 C1 C6 C7 0.2(3) no
C6 C1 C2 C3 1.2(5) no
C2 C1 C6 C5 -1.1(4) no
N1 C1 C6 C5 179.6(2) no
C2 C1 C6 C7 179.6(3) no
C1 C2 C3 C4 0.2(5) no
C2 C3 C4 F1 177.5(3) no
C2 C3 C4 C5 -1.9(6) no
C3 C4 C5 C6 2.0(5) no
F1 C4 C5 C6 -177.4(3) no
C4 C5 C6 C1 -0.5(4) no
C4 C5 C6 C7 178.6(3) no
C5 C6 C7 C14 -178.7(3) no
C5 C6 C7 C8 2.9(5) no
C1 C6 C7 C14 0.5(3) no
C1 C6 C7 C8 -177.9(2) no
C8 C7 C14 N1 177.3(3) no
C6 C7 C8 C9 -78.4(3) no
C6 C7 C14 N1 -1.1(3) no
C14 C7 C8 C13 -79.2(4) no
C6 C7 C14 C15 176.2(3) no
C6 C7 C8 C13 98.9(3) no
C14 C7 C8 C9 103.5(4) no
C8 C7 C14 C15 -5.5(5) no
C13 C8 C9 C10 -0.5(4) no
C9 C8 C13 C12 0.8(4) no
C7 C8 C13 C12 -176.6(3) no
C7 C8 C9 C10 176.8(3) no
C8 C9 C10 C11 -0.1(5) no
C9 C10 C11 C12 0.4(5) no
C10 C11 C12 C13 -0.1(5) no
C11 C12 C13 C8 -0.6(5) no
C7 C14 C15 O1 168.5(3) no
C7 C14 C15 N2 -13.1(4) no
N1 C14 C15 N2 164.0(2) no
N1 C14 C15 O1 -14.5(4) no
C21 C16 C17 C18 -49.2(4) no
N3 C16 C17 C18 130.9(4) no
C17 C16 C21 C20 53.6(5) no
N3 C16 C21 C20 -126.5(4) no
C16 C17 C18 C19 47.8(5) no
C17 C18 C19 C22A -175.1(4) no
C17 C18 C19 C20 -49.5(6) no
C22A C19 C20 C21 -178.0(4) no
C18 C19 C20 C21 51.9(5) no
C18 C19 C22A C23A -65.3(7) no
C20 C19 C22A C23A 168.0(5) no
C19 C20 C21 C16 -54.1(5) no
C25 C24 C29 C30 -178.4(3) no
N4 C24 C25 C26 179.1(3) no
C29 C24 C25 C26 -1.5(5) no
N4 C24 C29 C30 1.1(3) no
C25 C24 C29 C28 1.7(4) no
N4 C24 C29 C28 -178.8(3) no
C24 C25 C26 C27 0.7(5) no
C25 C26 C27 F2 -178.8(3) no
C25 C26 C27 C28 -0.1(6) no
C26 C27 C28 C29 0.3(6) no
F2 C27 C28 C29 179.0(3) no
C27 C28 C29 C30 179.1(3) no
C27 C28 C29 C24 -1.0(4) no
C28 C29 C30 C31 -3.0(5) no
C24 C29 C30 C37 -0.8(3) no
C28 C29 C30 C37 179.1(3) no
C24 C29 C30 C31 177.1(2) no
C29 C30 C37 N4 0.1(3) no
C29 C30 C31 C32 -77.2(4) no
C29 C30 C37 C38 -177.7(3) no
C31 C30 C37 N4 -177.7(2) no
C37 C30 C31 C36 -76.8(4) no
C37 C30 C31 C32 100.2(3) no
C31 C30 C37 C38 4.5(4) no
C29 C30 C31 C36 105.7(3) no
C32 C31 C36 C35 -2.3(5) no
C30 C31 C36 C35 174.9(3) no
C30 C31 C32 C33 -174.1(3) no
C36 C31 C32 C33 3.1(5) no
C31 C32 C33 C34 -1.8(6) no
C32 C33 C34 C35 -0.6(6) no
C33 C34 C35 C36 1.5(6) no
C34 C35 C36 C31 0.0(6) no
N4 C37 C38 N5 164.4(2) no
C30 C37 C38 O2 162.2(3) no
C30 C37 C38 N5 -17.9(4) no
N4 C37 C38 O2 -15.5(4) no
N6 C39 C40 C41 139.8(3) no
C44 C39 C40 C41 -42.9(4) no
N6 C39 C44 C43 -135.5(3) no
C40 C39 C44 C43 46.9(4) no
C39 C40 C41 C42 48.0(4) no
C40 C41 C42 C43 -56.4(4) no
C40 C41 C42 C45 176.8(3) no
C41 C42 C43 C44 59.6(4) no
C45 C42 C43 C44 -173.4(3) no
C41 C42 C45 C46 -72.2(4) no
C43 C42 C45 C46 163.3(4) no
C42 C43 C44 C39 -55.4(4) no
